data_4323683
loop_
_publ_author_name
'Katja Heinze'
'Gottfried Huttner'
'Laszlo Zsolnai'
'Peter Schober'

_publ_section_title
;
 Complexes of Cobalt(II) Chloride with the Tripodal Trisphosphane triphos:
 Solution Dynamics, Spin-Crossover, Reactivity, and Redox Activity
;
_journal_name_full 'Inorganic Chemistry'
_journal_page_first 5457
_journal_page_last 5469
_journal_paper_doi 10.1021/ic9705352
_journal_volume 36
_journal_year 1997
_chemical_formula_sum 'C41.8 H39 Cl5.6 Co Fe O0 P3'
_chemical_formula_weight 947.54
_chemical_name_common 'compound 5'
_chemical_name_systematic
; 
 ? 
;
_space_group_IT_number 14
_symmetry_cell_setting monoclinic
_symmetry_space_group_name_Hall '-P 2yn'
_symmetry_space_group_name_H-M 'P 1 21/n 1'
_atom_sites_solution_hydrogens geom
_atom_sites_solution_primary direct
_atom_sites_solution_secondary difmap
_audit_creation_method SHELXL
_cell_angle_alpha 90.00
_cell_angle_beta 92.130(10)
_cell_angle_gamma 90.00
_cell_formula_units_Z 4
_cell_length_a 12.8080(10)
_cell_length_b 19.632(2)
_cell_length_c 17.038(2)
_cell_measurement_temperature 200(2)
_cell_volume 4281.2(7)
_computing_structure_refinement 'SHELXL-93 (Sheldrick, 1993)'
_computing_structure_solution 'SHELXS-86 (Sheldrick, 1990)'
_diffrn_ambient_temperature 200(2)
_diffrn_radiation_monochromator graphite
_diffrn_radiation_source 'fine-focus sealed tube'
_diffrn_radiation_type MoK\a
_diffrn_radiation_wavelength 0.71073
_diffrn_reflns_av_R_equivalents 0.0488
_diffrn_reflns_av_sigmaI/netI 0.0890
_diffrn_reflns_limit_h_max 14
_diffrn_reflns_limit_h_min 0
_diffrn_reflns_limit_k_max 22
_diffrn_reflns_limit_k_min 0
_diffrn_reflns_limit_l_max 19
_diffrn_reflns_limit_l_min -19
_diffrn_reflns_number 7039
_diffrn_reflns_theta_max 24.00
_diffrn_reflns_theta_min 2.07
_exptl_absorpt_coefficient_mu 1.218
_exptl_crystal_density_diffrn 1.470
_exptl_crystal_F_000 1932
_refine_diff_density_max 0.917
_refine_diff_density_min -0.664
_refine_diff_density_rms 0.103
_refine_ls_extinction_method none
_refine_ls_goodness_of_fit_all 1.068
_refine_ls_goodness_of_fit_obs 1.147
_refine_ls_matrix_type full
_refine_ls_number_parameters 524
_refine_ls_number_reflns 6705
_refine_ls_number_restraints 0
_refine_ls_restrained_S_all 1.078
_refine_ls_restrained_S_obs 1.147
_refine_ls_R_factor_all 0.1169
_refine_ls_R_factor_obs 0.0656
_refine_ls_shift/esd_max -0.805
_refine_ls_shift/esd_mean 0.016
_refine_ls_structure_factor_coef Fsqd
_refine_ls_weighting_details 'w=1/[\s^2^(Fo^2^)+(0.0588P)^2^+14.0398P] where P=(Fo^2^+2Fc^2^)/3'
_refine_ls_weighting_scheme calc
_refine_ls_wR_factor_all 0.1670
_refine_ls_wR_factor_obs 0.1402
_reflns_number_observed 4332
_reflns_number_total 6710
_reflns_observed_criterion >2sigma(I)
_cod_data_source_file ic9705352_06.cif
_cod_data_source_block kafe
_cod_depositor_comments
;
The following automatic conversions were performed:

'_refine_ls_weighting_scheme' value 'calc
w=1/[\s^2^(Fo^2^)+(0.0588P)^2^+14.0398P] where P=(Fo^2^+2Fc^2^)/3'
was changed to 'calc'. New tag '_refine_ls_weighting_details' was
created. The value of the new tag was set to
'w=1/[\s^2^(Fo^2^)+(0.0588P)^2^+14.0398P] where P=(Fo^2^+2Fc^2^)/3'.

Automatic conversion script
Id: cif_fix_values 3143 2015-03-26 13:38:13Z robertas 
;
_cod_original_formula_sum 'C41.80 H39 Cl5.60 Co Fe O0 P3'
_cod_database_code 4323683

loop_
_symmetry_equiv_pos_as_xyz
'x, y, z'
'-x+1/2, y+1/2, -z+1/2'
'-x, -y, -z'
'x-1/2, -y-1/2, z-1/2'

loop_
_atom_site_aniso_label
_atom_site_aniso_U_11
_atom_site_aniso_U_22
_atom_site_aniso_U_33
_atom_site_aniso_U_23
_atom_site_aniso_U_13
_atom_site_aniso_U_12
Co1 0.0214(5) 0.0201(5) 0.0250(5) 0.0024(4) 0.0047(4) 0.0007(4)
Fe1 0.0318(6) 0.0311(6) 0.0286(6) -0.0046(5) 0.0029(5) -0.0002(5)
Cl1 0.0663(14) 0.0326(11) 0.0242(10) 0.0028(8) 0.0069(9) -0.0121(10)
Cl2 0.0483(12) 0.0249(10) 0.0393(11) 0.0073(9) -0.0147(9) -0.0082(9)
Cl3 0.0294(11) 0.0528(13) 0.0504(13) -0.0076(11) -0.0057(9) 0.0062(10)
Cl4 0.069(2) 0.061(2) 0.062(2) -0.0337(13) 0.0283(13) -0.0179(13)
P1 0.0256(10) 0.0193(10) 0.0266(10) 0.0026(8) 0.0005(8) -0.0011(8)
P3 0.0208(10) 0.0252(10) 0.0428(12) 0.0093(9) 0.0052(9) 0.0006(8)
P2 0.0199(9) 0.0228(10) 0.0286(10) -0.0007(8) 0.0021(8) -0.0006(8)
C1 0.027(4) 0.019(4) 0.035(4) -0.005(3) -0.003(3) 0.001(3)
C2 0.029(4) 0.024(4) 0.035(4) 0.002(3) 0.000(3) -0.004(3)
C3 0.027(4) 0.023(4) 0.059(6) 0.012(4) -0.001(4) -0.008(3)
C4 0.031(4) 0.025(4) 0.033(4) 0.002(3) -0.005(3) -0.005(3)
C5 0.048(5) 0.027(4) 0.045(5) -0.002(4) -0.017(4) -0.006(4)
C6 0.029(4) 0.031(4) 0.039(5) 0.003(4) 0.008(4) -0.002(4)
C7 0.035(5) 0.029(4) 0.042(5) 0.003(4) 0.002(4) -0.002(4)
C8 0.051(5) 0.031(5) 0.035(5) 0.006(4) 0.005(4) -0.010(4)
C9 0.068(6) 0.038(5) 0.042(5) 0.005(4) 0.025(5) 0.004(5)
C10 0.039(5) 0.023(4) 0.034(4) 0.004(3) 0.006(4) 0.004(4)
C11 0.030(4) 0.025(4) 0.027(4) -0.001(3) 0.002(3) -0.006(3)
C12 0.031(4) 0.021(4) 0.037(5) 0.007(3) 0.003(3) -0.004(3)
C13 0.027(4) 0.023(4) 0.045(5) 0.004(4) 0.009(4) 0.001(3)
C14 0.030(4) 0.027(4) 0.057(6) 0.010(4) 0.001(4) -0.003(4)
C15 0.035(5) 0.038(5) 0.048(5) 0.005(4) -0.015(4) -0.007(4)
C16 0.040(5) 0.029(4) 0.029(5) 0.000(3) -0.002(4) -0.003(4)
C17 0.031(4) 0.020(4) 0.026(4) 0.005(3) 0.002(3) -0.007(3)
C18 0.041(5) 0.029(5) 0.041(5) 0.000(4) 0.005(4) -0.004(4)
C19 0.042(5) 0.048(6) 0.055(6) 0.004(5) 0.017(5) -0.018(4)
C20 0.039(5) 0.088(8) 0.044(5) 0.006(6) 0.017(4) -0.019(5)
C21 0.051(6) 0.085(8) 0.054(6) -0.022(6) 0.032(5) -0.009(6)
C22 0.040(5) 0.038(5) 0.045(5) -0.007(4) 0.013(4) -0.008(4)
C23 0.021(4) 0.031(4) 0.023(4) 0.001(3) 0.004(3) 0.006(3)
C24 0.051(5) 0.033(5) 0.045(5) 0.000(4) -0.023(4) -0.007(4)
C25 0.046(5) 0.041(5) 0.042(5) -0.010(4) -0.013(4) -0.004(4)
C26 0.067(7) 0.050(6) 0.079(8) 0.024(5) -0.045(6) -0.004(5)
C27 0.166(14) 0.050(7) 0.199(16) 0.071(9) -0.142(13) -0.056(9)
C28 0.108(10) 0.050(7) 0.147(12) 0.048(7) -0.089(9) -0.043(7)
C29 0.021(4) 0.036(4) 0.026(4) 0.006(3) 0.002(3) 0.000(3)
C30 0.035(6) 0.032(6) 0.036(7) -0.003(5) 0.010(5) -0.006(5)
C31 0.041(7) 0.040(7) 0.035(7) 0.015(6) 0.002(5) -0.005(6)
C33 0.057(10) 0.018(6) 0.049(9) -0.005(6) 0.003(7) 0.001(6)
C34 0.039(8) 0.034(7) 0.043(8) 0.002(6) 0.007(6) 0.001(6)
C30X 0.013(12) 0.028(13) 0.017(12) 0.010(10) 0.004(9) 0.003(10)
C31X 0.045(18) 0.062(21) 0.042(18) 0.030(16) 0.011(14) 0.034(16)
C33X 0.023(15) 0.030(16) 0.065(21) -0.005(14) 0.019(14) -0.005(12)
C34X 0.049(19) 0.022(14) 0.047(18) 0.023(13) -0.001(15) -0.013(14)
C32 0.054(7) 0.053(7) 0.112(11) 0.053(7) -0.002(7) 0.002(5)
C35 0.026(4) 0.027(4) 0.053(5) 0.007(4) 0.010(4) 0.000(3)
C36 0.044(5) 0.055(6) 0.054(6) 0.028(5) 0.024(4) 0.026(5)
C37 0.069(8) 0.073(7) 0.068(7) 0.039(6) 0.046(6) 0.037(6)
C38 0.057(8) 0.086(10) 0.139(12) 0.068(9) 0.066(8) 0.046(7)
C39 0.026(6) 0.075(8) 0.159(14) 0.038(9) 0.018(7) 0.011(6)
C40 0.023(5) 0.046(6) 0.118(9) 0.027(6) 0.010(5) 0.003(4)
C41 0.024(5) 0.037(5) 0.077(7) 0.034(5) 0.021(4) 0.007(4)

loop_
_atom_site_label
_atom_site_type_symbol
_atom_site_fract_x
_atom_site_fract_y
_atom_site_fract_z
_atom_site_U_iso_or_equiv
_atom_site_thermal_displace_type
_atom_site_occupancy
_atom_site_calc_flag
_atom_site_refinement_flags
_atom_site_disorder_group
Co1 Co 0.17055(7) 0.24803(5) 0.20198(5) 0.0221(2) Uani 1 d . .
Fe1 Fe 0.30219(8) 0.34528(6) 0.34404(6) 0.0305(3) Uani 1 d . .
Cl1 Cl 0.2083(2) 0.24014(10) 0.33368(11) 0.0409(5) Uani 1 d . .
Cl2 Cl 0.2231(2) 0.35938(9) 0.21623(12) 0.0379(5) Uani 1 d . .
Cl3 Cl 0.4725(2) 0.32991(11) 0.32757(13) 0.0444(5) Uani 1 d . .
Cl4 Cl 0.2544(2) 0.41306(13) 0.44073(15) 0.0631(7) Uani 1 d . .
P1 P 0.11939(14) 0.27193(9) 0.08052(11) 0.0239(4) Uani 1 d . .
P3 P 0.04004(14) 0.17111(10) 0.20515(12) 0.0295(5) Uani 1 d . .
P2 P 0.28493(14) 0.16915(9) 0.15857(11) 0.0238(4) Uani 1 d . .
C1 C 0.1239(6) 0.1985(3) 0.0156(4) 0.027(2) Uani 1 d . .
H1A H 0.0693(6) 0.2035(3) -0.0250(4) 0.035(9) Uiso 1 calc R .
H1B H 0.1903(6) 0.1989(3) -0.0099(4) 0.035(9) Uiso 1 calc R .
C2 C 0.2116(6) 0.1054(4) 0.0999(4) 0.030(2) Uani 1 d . .
H2A H 0.2583(6) 0.0868(4) 0.0618(4) 0.035(9) Uiso 1 calc R .
H2B H 0.1936(6) 0.0684(4) 0.1348(4) 0.035(9) Uiso 1 calc R .
C3 C 0.0153(6) 0.1319(4) 0.1088(5) 0.036(2) Uani 1 d . .
H3A H -0.0104(6) 0.0860(4) 0.1166(5) 0.035(9) Uiso 1 calc R .
H3B H -0.0398(6) 0.1573(4) 0.0813(5) 0.035(9) Uiso 1 calc R .
C4 C 0.1108(6) 0.1282(4) 0.0553(4) 0.030(2) Uani 1 d . .
C5 C 0.0858(6) 0.0753(4) -0.0088(5) 0.040(2) Uani 1 d . .
H5A H 0.0184(15) 0.0848(13) -0.0328(17) 0.030(11) Uiso 1 calc R .
H5B H 0.0855(32) 0.0306(4) 0.0141(6) 0.030(11) Uiso 1 calc R .
H5C H 0.1379(18) 0.0774(15) -0.0478(13) 0.030(11) Uiso 1 calc R .
C6 C 0.1518(6) 0.4063(4) 0.0331(5) 0.033(2) Uani 1 d . .
H6 H 0.0992(6) 0.4168(4) 0.0673(5) 0.052(5) Uiso 1 calc R .
C7 C 0.1955(6) 0.4572(4) -0.0095(5) 0.035(2) Uani 1 d . .
H7 H 0.1736(6) 0.5020(4) -0.0033(5) 0.052(5) Uiso 1 calc R .
C8 C 0.2724(6) 0.4422(4) -0.0621(5) 0.039(2) Uani 1 d . .
H8 H 0.3001(6) 0.4765(4) -0.0927(5) 0.052(5) Uiso 1 calc R .
C9 C 0.3073(7) 0.3769(4) -0.0685(5) 0.049(2) Uani 1 d . .
H9 H 0.3599(7) 0.3670(4) -0.1029(5) 0.052(5) Uiso 1 calc R .
C10 C 0.2652(6) 0.3251(4) -0.0246(4) 0.032(2) Uani 1 d . .
H10 H 0.2907(6) 0.2810(4) -0.0291(4) 0.052(5) Uiso 1 calc R .
C11 C 0.1852(5) 0.3382(4) 0.0263(4) 0.027(2) Uani 1 d . .
C12 C -0.0491(6) 0.3415(3) 0.1396(4) 0.030(2) Uani 1 d . .
H12 H -0.0071(6) 0.3445(3) 0.1852(4) 0.052(5) Uiso 1 calc R .
C13 C -0.1452(6) 0.3731(4) 0.1366(5) 0.031(2) Uani 1 d . .
H13 H -0.1675(6) 0.3973(4) 0.1798(5) 0.052(5) Uiso 1 calc R .
C14 C -0.2078(6) 0.3689(4) 0.0701(5) 0.038(2) Uani 1 d . .
H14 H -0.2732(6) 0.3896(4) 0.0682(5) 0.052(5) Uiso 1 calc R .
C15 C -0.1740(6) 0.3339(4) 0.0058(5) 0.041(2) Uani 1 d . .
H15 H -0.2165(6) 0.3316(4) -0.0396(5) 0.052(5) Uiso 1 calc R .
C16 C -0.0777(6) 0.3022(4) 0.0079(4) 0.033(2) Uani 1 d . .
H16 H -0.0556(6) 0.2788(4) -0.0360(4) 0.052(5) Uiso 1 calc R .
C17 C -0.0137(6) 0.3052(4) 0.0757(4) 0.026(2) Uani 1 d . .
C18 C 0.4300(6) 0.2653(4) 0.1145(5) 0.037(2) Uani 1 d . .
H18 H 0.4000(6) 0.2920(4) 0.1528(5) 0.052(5) Uiso 1 calc R .
C19 C 0.5139(6) 0.2898(5) 0.0753(5) 0.048(2) Uani 1 d . .
H19 H 0.5396(6) 0.3332(5) 0.0863(5) 0.052(5) Uiso 1 calc R .
C20 C 0.5597(7) 0.2502(6) 0.0197(5) 0.057(3) Uani 1 d . .
H20 H 0.6189(7) 0.2658(6) -0.0047(5) 0.052(5) Uiso 1 calc R .
C21 C 0.5186(7) 0.1879(6) 0.0002(6) 0.063(3) Uani 1 d . .
H21 H 0.5465(7) 0.1627(6) -0.0401(6) 0.052(5) Uiso 1 calc R .
C22 C 0.4353(6) 0.1626(4) 0.0406(5) 0.041(2) Uani 1 d . .
H22 H 0.4101(6) 0.1191(4) 0.0292(5) 0.052(5) Uiso 1 calc R .
C23 C 0.3894(5) 0.2010(4) 0.0976(4) 0.025(2) Uani 1 d . .
C24 C 0.4394(6) 0.1513(4) 0.2732(5) 0.044(2) Uani 1 d . .
H24 H 0.4477(6) 0.1981(4) 0.2678(5) 0.052(5) Uiso 1 calc R .
C25 C 0.5043(7) 0.1164(4) 0.3259(5) 0.044(2) Uani 1 d . .
H25 H 0.5542(7) 0.1400(4) 0.3561(5) 0.052(5) Uiso 1 calc R .
C26 C 0.4958(8) 0.0485(5) 0.3337(6) 0.067(3) Uani 1 d . .
H26 H 0.5403(8) 0.0248(5) 0.3685(6) 0.052(5) Uiso 1 calc R .
C27 C 0.4220(11) 0.0154(6) 0.2905(9) 0.142(8) Uani 1 d . .
H27 H 0.4152(11) -0.0315(6) 0.2959(9) 0.052(5) Uiso 1 calc R .
C28 C 0.3567(10) 0.0496(5) 0.2387(8) 0.104(5) Uani 1 d . .
H28 H 0.3064(10) 0.0255(5) 0.2094(8) 0.052(5) Uiso 1 calc R .
C29 C 0.3641(5) 0.1193(4) 0.2292(4) 0.028(2) Uani 1 d . .
C30 C 0.0618(8) 0.1118(6) 0.3571(6) 0.034(3) Uani 0.70 d P 1
H30 H 0.0605(8) 0.1567(6) 0.3745(6) 0.051(17) Uiso 0.70 calc PR 1
C31 C 0.0702(9) 0.0596(6) 0.4110(7) 0.038(3) Uani 0.70 d P 1
H31 H 0.0740(9) 0.0674(6) 0.4649(7) 0.051(17) Uiso 0.70 calc PR 1
C33 C 0.0622(11) -0.0209(6) 0.3082(8) 0.042(3) Uani 0.70 d P 1
H33 H 0.0584(11) -0.0657(6) 0.2906(8) 0.051(17) Uiso 0.70 calc PR 1
C34 C 0.0553(10) 0.0327(6) 0.2510(7) 0.038(3) Uani 0.70 d P 1
H34 H 0.0510(10) 0.0216(6) 0.1979(7) 0.051(17) Uiso 0.70 calc PR 1
C30X C 0.1406(16) 0.0796(11) 0.3057(12) 0.019(5) Uani 0.30 d P 2
H30X H 0.1987(16) 0.1072(11) 0.2992(12) 0.051(17) Uiso 0.30 calc PR 2
C31X C 0.1524(23) 0.0242(16) 0.3496(16) 0.049(8) Uani 0.30 d P 2
H31X H 0.2199(23) 0.0092(16) 0.3621(16) 0.051(17) Uiso 0.30 calc PR 2
C33X C -0.0213(22) -0.0108(14) 0.3036(17) 0.039(7) Uani 0.30 d P 2
H33X H -0.0642(22) -0.0480(14) 0.2926(17) 0.051(17) Uiso 0.30 calc PR 2
C34X C -0.0284(24) 0.0485(13) 0.2625(16) 0.039(7) Uani 0.30 d P 2
H34X H -0.0857(24) 0.0573(13) 0.2289(16) 0.051(17) Uiso 0.30 calc PR 2
C32 C 0.0726(8) -0.0110(5) 0.3766(8) 0.073(4) Uani 1 d . .
H32 H 0.0826(8) -0.0480(5) 0.4101(8) 0.052(5) Uiso 1 calc R 1
C35 C 0.0548(6) 0.0973(4) 0.2721(5) 0.035(2) Uani 1 d . .
C36 C -0.0824(7) 0.2534(5) 0.2967(5) 0.050(2) Uani 1 d . .
H36 H -0.0194(7) 0.2640(5) 0.3228(5) 0.052(5) Uiso 1 calc R .
C37 C -0.1740(9) 0.2834(6) 0.3187(6) 0.069(3) Uani 1 d . .
H37 H -0.1724(9) 0.3153(6) 0.3590(6) 0.052(5) Uiso 1 calc R .
C38 C -0.2680(10) 0.2665(7) 0.2816(9) 0.092(5) Uani 1 d . .
H38 H -0.3296(10) 0.2858(7) 0.2983(9) 0.052(5) Uiso 1 calc R .
C39 C -0.2707(8) 0.2211(6) 0.2196(9) 0.086(4) Uani 1 d . .
H39 H -0.3337(8) 0.2114(6) 0.1931(9) 0.052(5) Uiso 1 calc R .
C40 C -0.1800(6) 0.1902(5) 0.1971(7) 0.063(3) Uani 1 d . .
H40 H -0.1821(6) 0.1583(5) 0.1568(7) 0.052(5) Uiso 1 calc R .
C41 C -0.0849(6) 0.2070(4) 0.2349(6) 0.046(2) Uani 1 d . .
C80 C 0.1385(12) 0.4627(8) 0.6355(9) 0.051(4) Uiso 0.60 d P 1
Cl8 Cl 0.2392(12) 0.4981(8) 0.6845(9) 0.091(5) Uiso 0.35 d P 2
Cl9 Cl 0.0852(10) 0.5322(7) 0.6114(9) 0.105(4) Uiso 0.35 d P 2
Cl8Y Cl 0.2764(10) 0.4935(6) 0.7009(8) 0.058(3) Uiso 0.25 d P 3
Cl9Y Cl 0.0416(16) 0.5116(8) 0.5805(10) 0.093(5) Uiso 0.25 d P 3
C80X C 0.0524(43) 0.5443(25) 0.6448(30) 0.042(12) Uiso 0.20 d P 4
Cl8X Cl 0.2137(14) 0.5107(9) 0.6613(11) 0.067(5) Uiso 0.20 d P 4
Cl9X Cl 0.0066(14) 0.5222(9) 0.6073(12) 0.076(5) Uiso 0.20 d P 4

loop_
_atom_type_symbol
_atom_type_description
_atom_type_scat_dispersion_real
_atom_type_scat_dispersion_imag
_atom_type_scat_source
C C 0.0033 0.0016 'International Tables Vol C Tables 4.2.6.8 and 6.1.1.4'
H H 0.0000 0.0000 'International Tables Vol C Tables 4.2.6.8 and 6.1.1.4'
O O 0.0106 0.0060 'International Tables Vol C Tables 4.2.6.8 and 6.1.1.4'
P P 0.1023 0.0942 'International Tables Vol C Tables 4.2.6.8 and 6.1.1.4'
Cl Cl 0.1484 0.1585 'International Tables Vol C Tables 4.2.6.8 and 6.1.1.4'
Co Co 0.3494 0.9721 'International Tables Vol C Tables 4.2.6.8 and 6.1.1.4'
Fe Fe 0.3463 0.8444 'International Tables Vol C Tables 4.2.6.8 and 6.1.1.4'

loop_
_geom_angle_atom_site_label_1
_geom_angle_atom_site_label_2
_geom_angle_atom_site_label_3
_geom_angle
_geom_angle_site_symmetry_1
_geom_angle_site_symmetry_3
_geom_angle_publ_flag
P1 Co1 P3 88.29(8) . . ?
P1 Co1 P2 90.70(8) . . ?
P3 Co1 P2 92.23(8) . . ?
P1 Co1 Cl1 169.96(9) . . ?
P3 Co1 Cl1 93.51(8) . . ?
P2 Co1 Cl1 99.09(8) . . ?
P1 Co1 Cl2 88.41(7) . . ?
P3 Co1 Cl2 148.11(8) . . ?
P2 Co1 Cl2 119.52(8) . . ?
Cl1 Co1 Cl2 84.84(8) . . ?
Cl4 Fe1 Cl3 118.17(10) . . ?
Cl4 Fe1 Cl2 119.24(10) . . ?
Cl3 Fe1 Cl2 106.58(9) . . ?
Cl4 Fe1 Cl1 114.85(9) . . ?
Cl3 Fe1 Cl1 111.42(9) . . ?
Cl2 Fe1 Cl1 80.64(7) . . ?
Co1 Cl1 Fe1 95.83(8) . . ?
Co1 Cl2 Fe1 95.67(7) . . ?
C1 P1 C11 103.4(3) . . ?
C1 P1 C17 107.9(3) . . ?
C11 P1 C17 99.8(3) . . ?
C1 P1 Co1 112.8(2) . . ?
C11 P1 Co1 120.2(2) . . ?
C17 P1 Co1 111.3(2) . . ?
C3 P3 C41 106.5(4) . . ?
C3 P3 C35 103.5(4) . . ?
C41 P3 C35 101.6(3) . . ?
C3 P3 Co1 111.4(2) . . ?
C41 P3 Co1 113.8(3) . . ?
C35 P3 Co1 118.7(3) . . ?
C29 P2 C23 99.1(3) . . ?
C29 P2 C2 104.6(3) . . ?
C23 P2 C2 107.0(3) . . ?
C29 P2 Co1 119.9(2) . . ?
C23 P2 Co1 116.4(2) . . ?
C2 P2 Co1 108.6(2) . . ?
C4 C1 P1 115.8(5) . . ?
C4 C1 H1A 108.3(4) . . ?
P1 C1 H1A 108.3(2) . . ?
C4 C1 H1B 108.3(4) . . ?
P1 C1 H1B 108.3(2) . . ?
H1A C1 H1B 107.4 . . ?
C4 C2 P2 118.2(5) . . ?
C4 C2 H2A 107.8(4) . . ?
P2 C2 H2A 107.8(2) . . ?
C4 C2 H2B 107.8(4) . . ?
P2 C2 H2B 107.8(2) . . ?
H2A C2 H2B 107.1 . . ?
C4 C3 P3 115.6(5) . . ?
C4 C3 H3A 108.4(4) . . ?
P3 C3 H3A 108.4(2) . . ?
C4 C3 H3B 108.4(4) . . ?
P3 C3 H3B 108.4(2) . . ?
H3A C3 H3B 107.4 . . ?
C5 C4 C2 107.7(6) . . ?
C5 C4 C1 108.4(6) . . ?
C2 C4 C1 111.8(6) . . ?
C5 C4 C3 107.6(6) . . ?
C2 C4 C3 112.9(6) . . ?
C1 C4 C3 108.3(6) . . ?
C4 C5 H5A 109.5(4) . . ?
C4 C5 H5B 109.5(4) . . ?
H5A C5 H5B 109.5 . . ?
C4 C5 H5C 109.5(4) . . ?
H5A C5 H5C 109.5 . . ?
H5B C5 H5C 109.5 . . ?
C7 C6 C11 121.2(7) . . ?
C7 C6 H6 119.4(5) . . ?
C11 C6 H6 119.4(4) . . ?
C6 C7 C8 120.1(7) . . ?
C6 C7 H7 119.9(5) . . ?
C8 C7 H7 120.0(5) . . ?
C9 C8 C7 119.6(7) . . ?
C9 C8 H8 120.2(5) . . ?
C7 C8 H8 120.2(5) . . ?
C8 C9 C10 120.8(8) . . ?
C8 C9 H9 119.6(5) . . ?
C10 C9 H9 119.6(5) . . ?
C9 C10 C11 120.8(7) . . ?
C9 C10 H10 119.6(5) . . ?
C11 C10 H10 119.6(4) . . ?
C10 C11 C6 117.4(7) . . ?
C10 C11 P1 123.3(6) . . ?
C6 C11 P1 119.2(5) . . ?
C13 C12 C17 121.2(7) . . ?
C13 C12 H12 119.4(5) . . ?
C17 C12 H12 119.4(4) . . ?
C14 C13 C12 120.0(8) . . ?
C14 C13 H13 120.0(5) . . ?
C12 C13 H13 120.0(5) . . ?
C13 C14 C15 119.9(8) . . ?
C13 C14 H14 120.0(5) . . ?
C15 C14 H14 120.1(5) . . ?
C14 C15 C16 120.8(8) . . ?
C14 C15 H15 119.6(5) . . ?
C16 C15 H15 119.6(5) . . ?
C15 C16 C17 119.9(7) . . ?
C15 C16 H16 120.0(5) . . ?
C17 C16 H16 120.0(5) . . ?
C12 C17 C16 118.2(7) . . ?
C12 C17 P1 118.7(5) . . ?
C16 C17 P1 122.8(6) . . ?
C19 C18 C23 120.6(8) . . ?
C19 C18 H18 119.7(5) . . ?
C23 C18 H18 119.7(4) . . ?
C20 C19 C18 120.0(8) . . ?
C20 C19 H19 120.0(5) . . ?
C18 C19 H19 120.0(5) . . ?
C21 C20 C19 120.2(8) . . ?
C21 C20 H20 119.9(5) . . ?
C19 C20 H20 119.9(5) . . ?
C20 C21 C22 119.9(8) . . ?
C20 C21 H21 120.1(5) . . ?
C22 C21 H21 120.1(5) . . ?
C23 C22 C21 120.7(8) . . ?
C23 C22 H22 119.7(4) . . ?
C21 C22 H22 119.7(5) . . ?
C22 C23 C18 118.5(7) . . ?
C22 C23 P2 123.5(6) . . ?
C18 C23 P2 117.8(6) . . ?
C29 C24 C25 121.9(8) . . ?
C29 C24 H24 119.1(5) . . ?
C25 C24 H24 119.1(5) . . ?
C26 C25 C24 120.5(8) . . ?
C26 C25 H25 119.8(5) . . ?
C24 C25 H25 119.8(5) . . ?
C27 C26 C25 118.9(9) . . ?
C27 C26 H26 120.6(6) . . ?
C25 C26 H26 120.6(5) . . ?
C26 C27 C28 121.1(10) . . ?
C26 C27 H27 119.5(6) . . ?
C28 C27 H27 119.5(6) . . ?
C27 C28 C29 121.2(10) . . ?
C27 C28 H28 119.4(6) . . ?
C29 C28 H28 119.4(5) . . ?
C24 C29 C28 116.5(8) . . ?
C24 C29 P2 118.8(6) . . ?
C28 C29 P2 124.6(7) . . ?
C31 C30 C35 120.7(10) . . ?
C31 C30 H30 119.7(7) . . ?
C35 C30 H30 119.6(5) . . ?
C30 C31 C32 115.3(10) . . ?
C30 C31 H31 122.3(7) . . ?
C32 C31 H31 122.4(6) . . ?
C32 C33 C34 123.4(12) . . ?
C32 C33 H33 118.3(8) . . ?
C34 C33 H33 118.3(7) . . ?
C35 C34 C33 121.4(11) . . ?
C35 C34 H34 119.3(7) . . ?
C33 C34 H34 119.3(7) . . ?
C35 C30X C31X 123.9(22) . . ?
C35 C30X H30X 118.1(10) . . ?
C31X C30X H30X 118.0(17) . . ?
C30X C31X C32 123.3(24) . . ?
C30X C31X H31X 118.4(16) . . ?
C32 C31X H31X 118.3(12) . . ?
C34X C33X C32 114.3(22) . . ?
C34X C33X H33X 122.9(18) . . ?
C32 C33X H33X 122.8(10) . . ?
C33X C34X C35 118.5(25) . . ?
C33X C34X H34X 120.8(18) . . ?
C35 C34X H34X 120.8(11) . . ?
C33 C32 C31 122.1(10) . . ?
C31X C32 C33X 106.1(17) . . ?
C33 C32 H32 119.0(8) . . ?
C31 C32 H32 118.9(6) . . ?
C30X C35 C34X 119.7(16) . . ?
C34 C35 C30 116.9(9) . . ?
C30X C35 P3 124.0(11) . . ?
C34 C35 P3 125.9(8) . . ?
C34X C35 P3 113.2(12) . . ?
C30 C35 P3 117.1(6) . . ?
C37 C36 C41 119.3(10) . . ?
C37 C36 H36 120.4(7) . . ?
C41 C36 H36 120.3(5) . . ?
C36 C37 C38 120.7(12) . . ?
C36 C37 H37 119.6(7) . . ?
C38 C37 H37 119.6(7) . . ?
C37 C38 C39 120.1(10) . . ?
C37 C38 H38 119.9(7) . . ?
C39 C38 H38 119.9(7) . . ?
C40 C39 C38 120.0(12) . . ?
C40 C39 H39 120.0(8) . . ?
C38 C39 H39 120.0(7) . . ?
C39 C40 C41 119.9(12) . . ?
C39 C40 H40 120.1(8) . . ?
C41 C40 H40 120.1(6) . . ?
C36 C41 C40 120.0(8) . . ?
C36 C41 P3 117.6(7) . . ?
C40 C41 P3 122.4(8) . . ?
Cl9X C80X Cl8X 120.3(43) . . ?

loop_
_geom_bond_atom_site_label_1
_geom_bond_atom_site_label_2
_geom_bond_distance
_geom_bond_site_symmetry_2
_geom_bond_publ_flag
Co1 P1 2.198(2) . ?
Co1 P3 2.255(2) . ?
Co1 P2 2.274(2) . ?
Co1 Cl1 2.283(2) . ?
Co1 Cl2 2.297(2) . ?
Fe1 Cl4 2.221(2) . ?
Fe1 Cl3 2.230(2) . ?
Fe1 Cl2 2.384(2) . ?
Fe1 Cl1 2.392(2) . ?
P1 C1 1.819(7) . ?
P1 C11 1.821(7) . ?
P1 C17 1.824(7) . ?
P3 C3 1.830(8) . ?
P3 C41 1.837(8) . ?
P3 C35 1.850(8) . ?
P2 C29 1.829(7) . ?
P2 C23 1.834(7) . ?
P2 C2 1.838(7) . ?
C1 C4 1.549(10) . ?
C1 H1A 0.97 . ?
C1 H1B 0.97 . ?
C2 C4 1.540(10) . ?
C2 H2A 0.97 . ?
C2 H2B 0.97 . ?
C3 C4 1.554(10) . ?
C3 H3A 0.97 . ?
C3 H3B 0.97 . ?
C4 C5 1.532(10) . ?
C5 H5A 0.96 . ?
C5 H5B 0.96 . ?
C5 H5C 0.96 . ?
C6 C7 1.368(10) . ?
C6 C11 1.410(10) . ?
C6 H6 0.93 . ?
C7 C8 1.387(11) . ?
C7 H7 0.93 . ?
C8 C9 1.363(11) . ?
C8 H8 0.93 . ?
C9 C10 1.384(10) . ?
C9 H9 0.93 . ?
C10 C11 1.390(10) . ?
C10 H10 0.93 . ?
C12 C13 1.378(10) . ?
C12 C17 1.391(10) . ?
C12 H12 0.93 . ?
C13 C14 1.367(11) . ?
C13 H13 0.93 . ?
C14 C15 1.376(11) . ?
C14 H14 0.93 . ?
C15 C16 1.382(11) . ?
C15 H15 0.93 . ?
C16 C17 1.393(10) . ?
C16 H16 0.93 . ?
C18 C19 1.373(10) . ?
C18 C23 1.392(10) . ?
C18 H18 0.93 . ?
C19 C20 1.374(12) . ?
C19 H19 0.93 . ?
C20 C21 1.368(13) . ?
C20 H20 0.93 . ?
C21 C22 1.383(11) . ?
C21 H21 0.93 . ?
C22 C23 1.378(10) . ?
C22 H22 0.93 . ?
C24 C29 1.353(10) . ?
C24 C25 1.383(11) . ?
C24 H24 0.93 . ?
C25 C26 1.344(12) . ?
C25 H25 0.93 . ?
C26 C27 1.344(13) . ?
C26 H26 0.93 . ?
C27 C28 1.370(14) . ?
C27 H27 0.93 . ?
C28 C29 1.381(12) . ?
C28 H28 0.93 . ?
C30 C31 1.379(15) . ?
C30 C35 1.475(13) . ?
C30 H30 0.93 . ?
C31 C32 1.51(2) . ?
C31 H31 0.93 . ?
C33 C32 1.18(2) . ?
C33 C34 1.43(2) . ?
C33 H33 0.93 . ?
C34 C35 1.318(14) . ?
C34 H34 0.93 . ?
C30X C35 1.27(2) . ?
C30X C31X 1.32(3) . ?
C30X H30X 0.93 . ?
C31X C32 1.33(3) . ?
C31X H31X 0.93 . ?
C33X C34X 1.36(4) . ?
C33X C32 1.70(3) . ?
C33X H33X 0.93 . ?
C34X C35 1.44(3) . ?
C34X H34X 0.93 . ?
C32 H32 0.93 . ?
C36 C37 1.377(12) . ?
C36 C41 1.391(13) . ?
C36 H36 0.93 . ?
C37 C38 1.38(2) . ?
C37 H37 0.93 . ?
C38 C39 1.38(2) . ?
C38 H38 0.93 . ?
C39 C40 1.377(14) . ?
C39 H39 0.93 . ?
C40 C41 1.396(13) . ?
C40 H40 0.93 . ?
Cl8 Cl9 2.39(2) . ?
C80X Cl9X 0.96(5) . ?
C80X Cl8X 2.18(6) . ?

loop_
_geom_torsion_atom_site_label_1
_geom_torsion_atom_site_label_2
_geom_torsion_atom_site_label_3
_geom_torsion_atom_site_label_4
_geom_torsion
_geom_torsion_site_symmetry_1
_geom_torsion_site_symmetry_2
_geom_torsion_site_symmetry_3
_geom_torsion_site_symmetry_4
_geom_torsion_publ_flag
P1 Co1 Cl1 Fe1 -61.3(5) . . . . ?
P3 Co1 Cl1 Fe1 -161.38(8) . . . . ?
P2 Co1 Cl1 Fe1 105.80(8) . . . . ?
Cl2 Co1 Cl1 Fe1 -13.32(8) . . . . ?
Cl4 Fe1 Cl1 Co1 130.94(11) . . . . ?
Cl3 Fe1 Cl1 Co1 -91.29(10) . . . . ?
Cl2 Fe1 Cl1 Co1 12.95(8) . . . . ?
P1 Co1 Cl2 Fe1 -174.08(8) . . . . ?
P3 Co1 Cl2 Fe1 101.7(2) . . . . ?
P2 Co1 Cl2 Fe1 -84.18(10) . . . . ?
Cl1 Co1 Cl2 Fe1 13.36(8) . . . . ?
Cl4 Fe1 Cl2 Co1 -126.18(10) . . . . ?
Cl3 Fe1 Cl2 Co1 96.83(9) . . . . ?
Cl1 Fe1 Cl2 Co1 -12.87(8) . . . . ?
P3 Co1 P1 C1 -59.7(3) . . . . ?
P2 Co1 P1 C1 32.5(3) . . . . ?
Cl1 Co1 P1 C1 -160.3(5) . . . . ?
Cl2 Co1 P1 C1 152.0(3) . . . . ?
P3 Co1 P1 C11 177.8(3) . . . . ?
P2 Co1 P1 C11 -90.0(3) . . . . ?
Cl1 Co1 P1 C11 77.3(6) . . . . ?
Cl2 Co1 P1 C11 29.6(3) . . . . ?
P3 Co1 P1 C17 61.8(2) . . . . ?
P2 Co1 P1 C17 154.0(2) . . . . ?
Cl1 Co1 P1 C17 -38.8(6) . . . . ?
Cl2 Co1 P1 C17 -86.5(2) . . . . ?
P1 Co1 P3 C3 33.1(3) . . . . ?
P2 Co1 P3 C3 -57.5(3) . . . . ?
Cl1 Co1 P3 C3 -156.8(3) . . . . ?
Cl2 Co1 P3 C3 117.4(3) . . . . ?
P1 Co1 P3 C41 -87.3(3) . . . . ?
P2 Co1 P3 C41 -178.0(3) . . . . ?
Cl1 Co1 P3 C41 82.8(3) . . . . ?
Cl2 Co1 P3 C41 -3.1(4) . . . . ?
P1 Co1 P3 C35 153.2(3) . . . . ?
P2 Co1 P3 C35 62.6(3) . . . . ?
Cl1 Co1 P3 C35 -36.7(3) . . . . ?
Cl2 Co1 P3 C35 -122.6(3) . . . . ?
P1 Co1 P2 C29 -178.3(3) . . . . ?
P3 Co1 P2 C29 -90.0(3) . . . . ?
Cl1 Co1 P2 C29 3.9(3) . . . . ?
Cl2 Co1 P2 C29 93.1(3) . . . . ?
P1 Co1 P2 C23 62.5(3) . . . . ?
P3 Co1 P2 C23 150.8(3) . . . . ?
Cl1 Co1 P2 C23 -115.3(3) . . . . ?
Cl2 Co1 P2 C23 -26.1(3) . . . . ?
P1 Co1 P2 C2 -58.3(3) . . . . ?
P3 Co1 P2 C2 30.1(3) . . . . ?
Cl1 Co1 P2 C2 124.0(3) . . . . ?
Cl2 Co1 P2 C2 -146.8(3) . . . . ?
C11 P1 C1 C4 158.9(5) . . . . ?
C17 P1 C1 C4 -95.9(6) . . . . ?
Co1 P1 C1 C4 27.5(6) . . . . ?
C29 P2 C2 C4 158.8(6) . . . . ?
C23 P2 C2 C4 -96.7(6) . . . . ?
Co1 P2 C2 C4 29.7(6) . . . . ?
C41 P3 C3 C4 152.9(5) . . . . ?
C35 P3 C3 C4 -100.4(6) . . . . ?
Co1 P3 C3 C4 28.3(6) . . . . ?
P2 C2 C4 C5 161.1(5) . . . . ?
P2 C2 C4 C1 42.1(8) . . . . ?
P2 C2 C4 C3 -80.3(7) . . . . ?
P1 C1 C4 C5 164.3(5) . . . . ?
P1 C1 C4 C2 -77.1(7) . . . . ?
P1 C1 C4 C3 47.8(7) . . . . ?
P3 C3 C4 C5 162.2(5) . . . . ?
P3 C3 C4 C2 43.5(8) . . . . ?
P3 C3 C4 C1 -80.8(7) . . . . ?
C11 C6 C7 C8 1.5(12) . . . . ?
C6 C7 C8 C9 -2.7(12) . . . . ?
C7 C8 C9 C10 1.5(13) . . . . ?
C8 C9 C10 C11 1.1(13) . . . . ?
C9 C10 C11 C6 -2.2(11) . . . . ?
C9 C10 C11 P1 175.4(6) . . . . ?
C7 C6 C11 C10 1.0(11) . . . . ?
C7 C6 C11 P1 -176.7(6) . . . . ?
C1 P1 C11 C10 -31.3(7) . . . . ?
C17 P1 C11 C10 -142.6(6) . . . . ?
Co1 P1 C11 C10 95.5(6) . . . . ?
C1 P1 C11 C6 146.2(6) . . . . ?
C17 P1 C11 C6 35.0(7) . . . . ?
Co1 P1 C11 C6 -86.9(6) . . . . ?
C17 C12 C13 C14 0.3(11) . . . . ?
C12 C13 C14 C15 -1.0(11) . . . . ?
C13 C14 C15 C16 0.8(12) . . . . ?
C14 C15 C16 C17 0.2(12) . . . . ?
C13 C12 C17 C16 0.6(10) . . . . ?
C13 C12 C17 P1 174.0(5) . . . . ?
C15 C16 C17 C12 -0.9(11) . . . . ?
C15 C16 C17 P1 -173.9(6) . . . . ?
C1 P1 C17 C12 154.3(5) . . . . ?
C11 P1 C17 C12 -98.0(6) . . . . ?
Co1 P1 C17 C12 30.0(6) . . . . ?
C1 P1 C17 C16 -32.6(7) . . . . ?
C11 P1 C17 C16 75.1(7) . . . . ?
Co1 P1 C17 C16 -156.9(5) . . . . ?
C23 C18 C19 C20 -1.2(13) . . . . ?
C18 C19 C20 C21 3.6(15) . . . . ?
C19 C20 C21 C22 -4.8(16) . . . . ?
C20 C21 C22 C23 3.7(15) . . . . ?
C21 C22 C23 C18 -1.3(12) . . . . ?
C21 C22 C23 P2 -175.6(7) . . . . ?
C19 C18 C23 C22 0.0(12) . . . . ?
C19 C18 C23 P2 174.7(6) . . . . ?
C29 P2 C23 C22 79.0(7) . . . . ?
C2 P2 C23 C22 -29.5(7) . . . . ?
Co1 P2 C23 C22 -151.0(6) . . . . ?
C29 P2 C23 C18 -95.4(6) . . . . ?
C2 P2 C23 C18 156.2(6) . . . . ?
Co1 P2 C23 C18 34.6(6) . . . . ?
C29 C24 C25 C26 1.5(15) . . . . ?
C24 C25 C26 C27 -1.2(18) . . . . ?
C25 C26 C27 C28 0.5(24) . . . . ?
C26 C27 C28 C29 -0.2(26) . . . . ?
C25 C24 C29 C28 -1.2(14) . . . . ?
C25 C24 C29 P2 -177.9(7) . . . . ?
C27 C28 C29 C24 0.5(20) . . . . ?
C27 C28 C29 P2 177.0(12) . . . . ?
C23 P2 C29 C24 59.4(7) . . . . ?
C2 P2 C29 C24 169.8(7) . . . . ?
Co1 P2 C29 C24 -68.2(7) . . . . ?
C23 P2 C29 C28 -117.0(10) . . . . ?
C2 P2 C29 C28 -6.6(10) . . . . ?
Co1 P2 C29 C28 115.3(9) . . . . ?
C35 C30 C31 C32 0.6(15) . . . . ?
C32 C33 C34 C35 -3.5(22) . . . . ?
C35 C30X C31X C32 -14.5(43) . . . . ?
C32 C33X C34X C35 13.3(35) . . . . ?
C34 C33 C32 C31X -54.2(18) . . . . ?
C34 C33 C32 C31 5.5(22) . . . . ?
C34 C33 C32 C33X 79.2(20) . . . . ?
C30X C31X C32 C33 67.0(29) . . . . ?
C30X C31X C32 C31 -62.6(28) . . . . ?
C30X C31X C32 C33X 38.2(34) . . . . ?
C30 C31 C32 C33 -4.0(18) . . . . ?
C30 C31 C32 C31X 59.1(16) . . . . ?
C30 C31 C32 C33X -43.2(15) . . . . ?
C34X C33X C32 C33 -84.8(26) . . . . ?
C34X C33X C32 C31X -36.9(29) . . . . ?
C34X C33X C32 C31 37.8(26) . . . . ?
C31X C30X C35 C34 -47.7(24) . . . . ?
C31X C30X C35 C34X -16.8(32) . . . . ?
C31X C30X C35 C30 77.2(24) . . . . ?
C31X C30X C35 P3 -175.4(20) . . . . ?
C33 C34 C35 C30X 57.0(15) . . . . ?
C33 C34 C35 C34X -86.5(19) . . . . ?
C33 C34 C35 C30 0.0(17) . . . . ?
C33 C34 C35 P3 -177.0(9) . . . . ?
C33X C34X C35 C30X 13.5(34) . . . . ?
C33X C34X C35 C34 56.0(24) . . . . ?
C33X C34X C35 C30 -56.9(28) . . . . ?
C33X C34X C35 P3 174.3(21) . . . . ?
C31 C30 C35 C30X -64.3(15) . . . . ?
C31 C30 C35 C34 1.1(15) . . . . ?
C31 C30 C35 C34X 51.9(17) . . . . ?
C31 C30 C35 P3 178.3(8) . . . . ?
C3 P3 C35 C30X 110.1(14) . . . . ?
C41 P3 C35 C30X -139.5(14) . . . . ?
Co1 P3 C35 C30X -13.9(14) . . . . ?
C3 P3 C35 C34 4.9(10) . . . . ?
C41 P3 C35 C34 115.3(9) . . . . ?
Co1 P3 C35 C34 -119.1(9) . . . . ?
C3 P3 C35 C34X -49.7(15) . . . . ?
C41 P3 C35 C34X 60.7(15) . . . . ?
Co1 P3 C35 C34X -173.7(14) . . . . ?
C3 P3 C35 C30 -172.0(6) . . . . ?
C41 P3 C35 C30 -61.6(7) . . . . ?
Co1 P3 C35 C30 64.0(7) . . . . ?
C41 C36 C37 C38 1.7(13) . . . . ?
C36 C37 C38 C39 -2.5(15) . . . . ?
C37 C38 C39 C40 2.9(17) . . . . ?
C38 C39 C40 C41 -2.6(16) . . . . ?
C37 C36 C41 C40 -1.4(12) . . . . ?
C37 C36 C41 P3 177.5(6) . . . . ?
C39 C40 C41 C36 1.9(13) . . . . ?
C39 C40 C41 P3 -177.0(7) . . . . ?
C3 P3 C41 C36 -165.0(6) . . . . ?
C35 P3 C41 C36 87.0(7) . . . . ?
Co1 P3 C41 C36 -41.8(7) . . . . ?
C3 P3 C41 C40 14.0(8) . . . . ?
C35 P3 C41 C40 -94.1(7) . . . . ?
Co1 P3 C41 C40 137.1(6) . . . . ?
